data_4505705
loop_
_publ_author_name
'Kabir, Md. Khayrul'
'Tobita, Hiroshi'
'Matsuo, Hiroshi'
'Nagayoshi, Kunimitsu'
'Yamada, Koichi'
'Adachi, Keiichi'
'Sugiyama, Yuichi'
'Kitagawa, Susumu'
'Kawata, Satoshi'

_publ_section_title
;
 Crystal Engineering Using the Versatility of
 2,5-Dichloro-3,6-dihydroxy-1,4-benzoquinone with Organic and Metal
 Complex Partners
;
_journal_issue 5
_journal_name_full 'Crystal Growth &amp; Design'
_journal_page_first 791
_journal_paper_doi 10.1021/cg0340392
_journal_volume 3
_journal_year 2003
_chemical_formula_sum 'C24 H16 Cl2 N6 O5'
_chemical_formula_weight 539.33
_chemical_name_systematic
; 
 ? 
;
_space_group_IT_number 2
_symmetry_cell_setting triclinic
_symmetry_Int_Tables_number 2
_symmetry_space_group_name_Hall '-P 1'
_symmetry_space_group_name_H-M 'P -1'
_atom_sites_solution_hydrogens geom
_atom_sites_solution_primary direct
_atom_sites_solution_secondary difmap
_audit_creation_method SHELXL-97
_cell_angle_alpha 63.737(14)
_cell_angle_beta 98.955(13)
_cell_angle_gamma 113.111(12)
_cell_formula_units_Z 2
_cell_length_a 12.6615(17)
_cell_length_b 10.930(2)
_cell_length_c 9.8978(19)
_cell_measurement_reflns_used 23
_cell_measurement_temperature 295(2)
_cell_measurement_theta_max 17.5
_cell_measurement_theta_min 1.5
_cell_volume 1129.5(4)
_computing_structure_refinement 'SHELXL-97 (Sheldrick, 1997)'
_computing_structure_solution 'SHELXS-97 (Sheldrick, 1990)'
_diffrn_ambient_temperature 295(2)
_diffrn_measured_fraction_theta_full 0.986
_diffrn_measured_fraction_theta_max 0.986
_diffrn_measurement_device_type MXC3
_diffrn_measurement_method \w
_diffrn_radiation_monochromator graphite
_diffrn_radiation_source 'fine-focus sealed tube'
_diffrn_radiation_type MoK\a
_diffrn_radiation_wavelength 0.71073
_diffrn_reflns_av_R_equivalents 0.0235
_diffrn_reflns_av_sigmaI/netI 23.1055
_diffrn_reflns_limit_h_max 15
_diffrn_reflns_limit_h_min -16
_diffrn_reflns_limit_k_max 14
_diffrn_reflns_limit_k_min -4
_diffrn_reflns_limit_l_max 12
_diffrn_reflns_limit_l_min -11
_diffrn_reflns_number 5560
_diffrn_reflns_theta_full 27.50
_diffrn_reflns_theta_max 27.50
_diffrn_reflns_theta_min 1.75
_diffrn_standards_interval_count 100
_diffrn_standards_number 3
_exptl_absorpt_coefficient_mu 0.340
_exptl_absorpt_correction_type none
_exptl_crystal_colour purple
_exptl_crystal_density_diffrn 1.586
_exptl_crystal_density_method 'not measured'
_exptl_crystal_description prismatic
_exptl_crystal_F_000 552
_exptl_crystal_size_max 0.15
_exptl_crystal_size_mid 0.10
_exptl_crystal_size_min 0.10
_refine_diff_density_max 0.359
_refine_diff_density_min -0.286
_refine_diff_density_rms 0.054
_refine_ls_extinction_coef 0.015(2)
_refine_ls_extinction_expression Fc^*^=kFc[1+0.001xFc^2^\l^3^/sin(2\q)]^-1/4^
_refine_ls_extinction_method SHELXL
_refine_ls_goodness_of_fit_ref 1.012
_refine_ls_hydrogen_treatment mixed
_refine_ls_matrix_type full
_refine_ls_number_parameters 335
_refine_ls_number_reflns 5123
_refine_ls_number_restraints 0
_refine_ls_restrained_S_all 1.012
_refine_ls_R_factor_all 0.0599
_refine_ls_R_factor_gt 0.0434
_refine_ls_shift/su_max 0.001
_refine_ls_shift/su_mean 0.000
_refine_ls_structure_factor_coef Fsqd
_refine_ls_weighting_details 'calc w=1/[\s^2^(Fo^2^)+(0.0900P)^2^+0.0000P] where P=(Fo^2^+2Fc^2^)/3'
_refine_ls_weighting_scheme calc
_refine_ls_wR_factor_gt 0.1269
_refine_ls_wR_factor_ref 0.1314
_reflns_number_gt 4058
_reflns_number_total 5123
_reflns_threshold_expression >2sigma(I)
_cod_data_source_file cg0340392si20030310_083251.cif
_cod_data_source_block shelxl
_cod_depositor_comments
;
The following automatic conversions were performed:
'_atom_site_symetry_multiplicity' tag replaced with
'_atom_site_symmetry_multiplicity'.

Automatic conversion script
Id: cif_correct_tags 1440 2010-10-19 06:21:57Z saulius 
;
_cod_original_cell_volume 1129.5(3)
_cod_original_sg_symbol_H-M 'P -1       '
_cod_database_code 4505705

loop_
_symmetry_equiv_pos_as_xyz
'x, y, z'
'-x, -y, -z'

loop_
_atom_site_label
_atom_site_type_symbol
_atom_site_fract_x
_atom_site_fract_y
_atom_site_fract_z
_atom_site_U_iso_or_equiv
_atom_site_adp_type
_atom_site_occupancy
_atom_site_symmetry_multiplicity
_atom_site_calc_flag
Cl1 Cl 0.41023(4) 0.00852(5) 1.10596(6) 0.05095(16) Uani 1 1 d
Cl2 Cl 0.11691(4) 0.29624(5) 1.24183(6) 0.04568(15) Uani 1 1 d
O1 O 0.16429(9) -0.03257(13) 1.03626(14) 0.0400(3) Uani 1 1 d
O2 O 0.04662(9) 0.09791(14) 1.08540(14) 0.0429(3) Uani 1 1 d
O3 O 0.36833(11) 0.35322(15) 1.29160(16) 0.0475(3) Uani 1 1 d
O4 O 0.48087(11) 0.20198(17) 1.26159(18) 0.0560(4) Uani 1 1 d
O5 O 0.42122(10) 0.42912(14) 0.85345(16) 0.0488(3) Uani 1 1 d
N1 N 0.29411(12) 0.23108(16) 0.71274(17) 0.0400(3) Uani 1 1 d
N2 N 0.28189(11) 0.53869(15) 0.90540(15) 0.0347(3) Uani 1 1 d
N3 N -0.20982(13) 0.23083(17) 0.54222(18) 0.0427(3) Uani 1 1 d
N4 N 0.01117(11) 0.42176(16) 0.73303(16) 0.0371(3) Uani 1 1 d
N5 N 0.17445(11) 0.35734(15) 0.76842(16) 0.0337(3) Uani 1 1 d
N6 N 0.01235(11) 0.25321(15) 0.64360(15) 0.0348(3) Uani 1 1 d
C1 C 0.21774(13) 0.05774(16) 1.10206(17) 0.0311(3) Uani 1 1 d
C2 C 0.14645(12) 0.12664(16) 1.13181(17) 0.0304(3) Uani 1 1 d
C3 C 0.19872(13) 0.21828(17) 1.20612(18) 0.0318(3) Uani 1 1 d
C4 C 0.31485(13) 0.25996(17) 1.24190(19) 0.0343(3) Uani 1 1 d
C5 C 0.38330(13) 0.18118(18) 1.21718(19) 0.0351(3) Uani 1 1 d
C6 C 0.32842(13) 0.08580(17) 1.14094(19) 0.0335(3) Uani 1 1 d
C7 C 0.35377(17) 0.1612(2) 0.6971(2) 0.0507(5) Uani 1 1 d
C8 C 0.3077(2) 0.0533(2) 0.6441(3) 0.0558(5) Uani 1 1 d
C9 C 0.1936(2) 0.0138(2) 0.6070(2) 0.0515(5) Uani 1 1 d
C10 C 0.12911(16) 0.0844(2) 0.6231(2) 0.0422(4) Uani 1 1 d
C11 C 0.18223(14) 0.19148(18) 0.67571(18) 0.0347(3) Uani 1 1 d
C12 C 0.34014(15) 0.6221(2) 0.9781(2) 0.0440(4) Uani 1 1 d
C13 C 0.29147(18) 0.7026(2) 1.0042(2) 0.0502(5) Uani 1 1 d
C14 C 0.18338(19) 0.6979(2) 0.9528(2) 0.0510(5) Uani 1 1 d
C15 C 0.12445(15) 0.6090(2) 0.8788(2) 0.0432(4) Uani 1 1 d
C16 C 0.17448(13) 0.52902(17) 0.85665(18) 0.0327(3) Uani 1 1 d
C17 C -0.31503(16) 0.2264(2) 0.4925(2) 0.0476(4) Uani 1 1 d
C18 C -0.37044(14) 0.3080(2) 0.5048(2) 0.0429(4) Uani 1 1 d
C19 C -0.31357(15) 0.4006(2) 0.5733(2) 0.0426(4) Uani 1 1 d
C20 C -0.20476(14) 0.40791(19) 0.6260(2) 0.0382(4) Uani 1 1 d
C21 C -0.15577(13) 0.32181(17) 0.60904(18) 0.0329(3) Uani 1 1 d
C22 C 0.11649(13) 0.42963(17) 0.78134(17) 0.0315(3) Uani 1 1 d
C23 C 0.11871(13) 0.27115(17) 0.69698(18) 0.0326(3) Uani 1 1 d
C24 C -0.03807(13) 0.33108(17) 0.66480(17) 0.0324(3) Uani 1 1 d
H1 H 0.0985 -0.0314 1.0223 0.038 Uiso 1 1 d
H2 H 0.3855 0.3841 0.8107 0.038 Uiso 1 1 d
H3 H 0.4760 0.5030 0.7899 0.038 Uiso 1 1 d
H4 H 0.4390 0.1928 0.7248 0.038 Uiso 1 1 d
H5 H 0.3593 0.0112 0.6367 0.038 Uiso 1 1 d
H6 H 0.1641 -0.0546 0.5582 0.038 Uiso 1 1 d
H7 H 0.0501 0.0592 0.6035 0.038 Uiso 1 1 d
H8 H 0.3185 0.4994 0.8855 0.038 Uiso 1 1 d
H9 H 0.4124 0.6183 1.0088 0.038 Uiso 1 1 d
H10 H 0.3342 0.7522 1.0645 0.038 Uiso 1 1 d
H11 H 0.1473 0.7565 0.9679 0.038 Uiso 1 1 d
H12 H 0.0594 0.6028 0.8494 0.038 Uiso 1 1 d
H13 H -0.3539 0.1580 0.4453 0.038 Uiso 1 1 d
H14 H -0.4424 0.2951 0.4689 0.038 Uiso 1 1 d
H15 H -0.3507 0.4622 0.5802 0.038 Uiso 1 1 d
H16 H -0.1670 0.4579 0.6756 0.038 Uiso 1 1 d

loop_
_atom_site_aniso_label
_atom_site_aniso_U_11
_atom_site_aniso_U_22
_atom_site_aniso_U_33
_atom_site_aniso_U_23
_atom_site_aniso_U_13
_atom_site_aniso_U_12
Cl1 0.0397(2) 0.0587(3) 0.0772(3) -0.0449(3) -0.0059(2) 0.0229(2)
Cl2 0.0418(2) 0.0491(3) 0.0631(3) -0.0334(2) -0.00556(19) 0.0235(2)
O1 0.0297(6) 0.0468(7) 0.0555(7) -0.0373(6) -0.0081(5) 0.0099(5)
O2 0.0264(6) 0.0549(8) 0.0550(7) -0.0354(6) -0.0110(5) 0.0117(5)
O3 0.0371(6) 0.0521(7) 0.0675(9) -0.0452(7) -0.0091(6) 0.0098(6)
O4 0.0314(6) 0.0842(10) 0.0783(10) -0.0593(9) -0.0227(6) 0.0252(7)
O5 0.0313(6) 0.0492(7) 0.0674(9) -0.0312(7) -0.0072(6) 0.0106(5)
N1 0.0313(7) 0.0440(8) 0.0519(8) -0.0253(7) -0.0010(6) 0.0148(6)
N2 0.0289(6) 0.0386(7) 0.0408(7) -0.0221(6) -0.0055(5) 0.0117(5)
N3 0.0352(7) 0.0507(9) 0.0544(9) -0.0356(7) -0.0125(6) 0.0161(6)
N4 0.0282(7) 0.0436(8) 0.0474(8) -0.0278(7) -0.0095(6) 0.0140(6)
N5 0.0265(6) 0.0400(7) 0.0412(7) -0.0236(6) -0.0050(5) 0.0124(5)
N6 0.0296(7) 0.0374(7) 0.0410(7) -0.0216(6) -0.0054(5) 0.0115(5)
C1 0.0288(7) 0.0294(7) 0.0350(8) -0.0181(6) -0.0026(6) 0.0060(6)
C2 0.0255(7) 0.0305(7) 0.0335(8) -0.0155(6) -0.0022(6) 0.0068(6)
C3 0.0283(7) 0.0332(8) 0.0411(8) -0.0215(7) -0.0050(6) 0.0132(6)
C4 0.0291(7) 0.0356(8) 0.0411(8) -0.0233(7) -0.0060(6) 0.0084(6)
C5 0.0271(7) 0.0409(8) 0.0414(8) -0.0244(7) -0.0080(6) 0.0106(6)
C6 0.0285(7) 0.0353(8) 0.0429(9) -0.0228(7) -0.0033(6) 0.0112(6)
C7 0.0437(10) 0.0554(11) 0.0648(12) -0.0286(10) 0.0019(9) 0.0246(9)
C8 0.0606(13) 0.0579(12) 0.0681(13) -0.0330(11) 0.0046(10) 0.0305(10)
C9 0.0678(13) 0.0457(10) 0.0536(11) -0.0284(9) 0.0022(9) 0.0230(9)
C10 0.0431(9) 0.0422(9) 0.0449(10) -0.0237(8) -0.0014(7) 0.0132(7)
C11 0.0355(8) 0.0358(8) 0.0357(8) -0.0178(7) 0.0006(6) 0.0122(6)
C12 0.0350(9) 0.0481(10) 0.0475(10) -0.0282(8) -0.0086(7) 0.0072(7)
C13 0.0550(11) 0.0463(10) 0.0521(11) -0.0330(9) -0.0040(9) 0.0080(9)
C14 0.0607(12) 0.0465(10) 0.0583(11) -0.0316(9) 0.0004(9) 0.0201(9)
C15 0.0372(9) 0.0500(10) 0.0545(11) -0.0301(9) -0.0095(7) 0.0214(8)
C16 0.0294(8) 0.0353(8) 0.0357(8) -0.0191(7) -0.0052(6) 0.0107(6)
C17 0.0383(9) 0.0580(11) 0.0577(11) -0.0405(10) -0.0149(8) 0.0150(8)
C18 0.0268(8) 0.0538(10) 0.0471(10) -0.0240(8) -0.0100(7) 0.0139(7)
C19 0.0361(8) 0.0487(10) 0.0492(10) -0.0242(8) -0.0062(7) 0.0193(8)
C20 0.0332(8) 0.0431(9) 0.0458(9) -0.0275(8) -0.0100(7) 0.0143(7)
C21 0.0276(7) 0.0357(8) 0.0360(8) -0.0188(7) -0.0052(6) 0.0096(6)
C22 0.0280(7) 0.0348(8) 0.0338(8) -0.0177(6) -0.0036(6) 0.0110(6)
C23 0.0294(7) 0.0348(8) 0.0351(8) -0.0177(6) -0.0017(6) 0.0101(6)
C24 0.0281(7) 0.0337(8) 0.0347(8) -0.0164(6) -0.0032(6) 0.0093(6)

loop_
_atom_type_symbol
_atom_type_description
_atom_type_scat_dispersion_real
_atom_type_scat_dispersion_imag
_atom_type_scat_source
C C 0.0033 0.0016 'International Tables Vol C Tables 4.2.6.8 and 6.1.1.4'
N N 0.0061 0.0033 'International Tables Vol C Tables 4.2.6.8 and 6.1.1.4'
O O 0.0106 0.0060 'International Tables Vol C Tables 4.2.6.8 and 6.1.1.4'
Cl Cl 0.1484 0.1585 'International Tables Vol C Tables 4.2.6.8 and 6.1.1.4'
H H 0.0000 0.0000 'International Tables Vol C Tables 4.2.6.8 and 6.1.1.4'

loop_
_geom_angle_atom_site_label_1
_geom_angle_atom_site_label_2
_geom_angle_atom_site_label_3
_geom_angle
C1 O1 H1 104.75(12)
H2 O5 H3 105.66(16)
C7 N1 C11 117.00(16)
C12 N2 C16 121.82(15)
C12 N2 H8 115.45(15)
C16 N2 H8 122.51(14)
C17 N3 C21 116.28(15)
C22 N4 C24 114.83(14)
C22 N5 C23 114.51(13)
C23 N6 C24 114.90(13)
O1 C1 C6 122.21(14)
O1 C1 C2 116.03(13)
C6 C1 C2 121.76(13)
O2 C2 C3 126.06(15)
O2 C2 C1 116.29(13)
C3 C2 C1 117.64(13)
C4 C3 C2 124.00(14)
C4 C3 Cl2 118.01(12)
C2 C3 Cl2 117.77(12)
O3 C4 C3 126.66(16)
O3 C4 C5 116.90(14)
C3 C4 C5 116.44(13)
O4 C5 C6 122.53(15)
O4 C5 C4 118.80(14)
C6 C5 C4 118.66(13)
C1 C6 C5 120.90(14)
C1 C6 Cl1 121.88(12)
C5 C6 Cl1 117.21(12)
N1 C7 C8 123.64(19)
N1 C7 H4 116.32(19)
C8 C7 H4 120.03(18)
C9 C8 C7 118.80(17)
C9 C8 H5 125.0(2)
C7 C8 H5 116.2(2)
C8 C9 C10 118.76(17)
C8 C9 H6 117.89(19)
C10 C9 H6 122.9(2)
C11 C10 C9 118.60(17)
C11 C10 H7 118.85(18)
C9 C10 H7 122.50(18)
N1 C11 C10 123.19(16)
N1 C11 C23 115.06(14)
C10 C11 C23 121.74(15)
N2 C12 C13 120.17(16)
N2 C12 H9 114.35(18)
C13 C12 H9 125.47(18)
C14 C13 C12 119.40(16)
C14 C13 H10 124.4(2)
C12 C13 H10 116.0(2)
C13 C14 C15 119.11(17)
C13 C14 H11 120.96(19)
C15 C14 H11 119.9(2)
C16 C15 C14 120.02(16)
C16 C15 H12 119.32(19)
C14 C15 H12 120.7(2)
N2 C16 C15 119.46(14)
N2 C16 C22 117.28(14)
C15 C16 C22 123.26(14)
N3 C17 C18 124.91(16)
N3 C17 H13 115.22(18)
C18 C17 H13 119.87(17)
C19 C18 C17 117.90(15)
C19 C18 H14 124.42(19)
C17 C18 H14 117.67(18)
C18 C19 C20 118.72(16)
C18 C19 H15 119.10(17)
C20 C19 H15 122.14(17)
C19 C20 C21 119.50(15)
C19 C20 H16 123.39(18)
C21 C20 H16 116.92(17)
N3 C21 C20 122.69(15)
N3 C21 C24 118.01(14)
C20 C21 C24 119.29(14)
N5 C22 N4 126.20(14)
N5 C22 C16 117.07(13)
N4 C22 C16 116.73(14)
N6 C23 N5 125.06(15)
N6 C23 C11 118.66(14)
N5 C23 C11 116.28(14)
N6 C24 N4 124.47(14)
N6 C24 C21 120.01(14)
N4 C24 C21 115.51(14)

loop_
_geom_bond_atom_site_label_1
_geom_bond_atom_site_label_2
_geom_bond_distance
Cl1 C6 1.7216(16)
Cl2 C3 1.7314(15)
O1 C1 1.3281(18)
O1 H1 0.8273(11)
O2 C2 1.2421(18)
O3 C4 1.2401(19)
O4 C5 1.2124(19)
O5 H2 0.7583(13)
O5 H3 0.8804(13)
N1 C7 1.331(2)
N1 C11 1.351(2)
N2 C12 1.335(2)
N2 C16 1.3497(19)
N2 H8 0.8355(13)
N3 C17 1.336(2)
N3 C21 1.342(2)
N4 C22 1.3274(19)
N4 C24 1.343(2)
N5 C22 1.3241(19)
N5 C23 1.341(2)
N6 C23 1.339(2)
N6 C24 1.342(2)
C1 C6 1.344(2)
C1 C2 1.510(2)
C2 C3 1.401(2)
C3 C4 1.396(2)
C4 C5 1.546(2)
C5 C6 1.450(2)
C7 C8 1.385(3)
C7 H4 1.028(2)
C8 C9 1.376(3)
C8 H5 0.9614(19)
C9 C10 1.389(3)
C9 H6 0.9878(19)
C10 C11 1.381(2)
C10 H7 0.9406(19)
C11 C23 1.488(2)
C12 C13 1.377(3)
C12 H9 0.9296(18)
C13 C14 1.373(3)
C13 H10 0.9476(18)
C14 C15 1.388(3)
C14 H11 0.9884(19)
C15 C16 1.364(2)
C15 H12 0.8166(17)
C16 C22 1.482(2)
C17 C18 1.384(3)
C17 H13 0.9829(17)
C18 C19 1.373(3)
C18 H14 0.9050(16)
C19 C20 1.380(2)
C19 H15 0.9898(18)
C20 C21 1.389(2)
C20 H16 0.8530(16)
C21 C24 1.487(2)
